data_2019992
loop_
_publ_author_name
'Clegg, William'
'Harrington, Ross W.'
'Barati, Kazem'
'Habibi, Mohammad Hossein'
'Montazerozohori, Morteza'
'Lalegani, Arash'

_publ_section_title
;
 Synthesis, characterization and crystal structures of the bidentate
 Schiff base <i>N</i>,<i>N</i>'-bis(2-nitrocinnamaldehyde)ethylenediamine
 and its complex with CuNCS and triphenylphosphane
;
_journal_coeditor_code LG3171
_journal_issue 7
_journal_name_full 'Acta Crystallographica Section C'
_journal_page_first
;
;
_journal_paper_doi 10.1107/S2053229615010815
_journal_volume 71
_journal_year 2015
_chemical_formula_iupac 'C20 H18 N4 O4'
_chemical_formula_moiety 'C20 H18 N4 O4'
_chemical_formula_sum 'C20 H18 N4 O4'
_chemical_formula_weight 378.38
_chemical_name_common
(1<i>E</i>,1'<i>E</i>,2<i>E</i>,2'<i>E</i>)-<i>N</i>,<i>N</i>'-(Ethane-1,2-diyl)bis[3-(2-nitrophenyl)prop-2-en-1-imine]
_chemical_name_systematic
(<i>E</i>,<i>E</i>)-<i>N</i>,<i>N</i>'-Bis[(<i>E</i>)-3-(2-nitrophenyl)prop-2-en-1-ylidene]ethane-1,2-diamine
_space_group_crystal_system monoclinic
_space_group_IT_number 14
_space_group_name_Hall '-P 2yn'
_space_group_name_H-M_alt 'P 1 21/n 1'
_symmetry_space_group_name_Hall '-P 2yn'
_symmetry_space_group_name_H-M 'P 1 21/n 1'
_atom_sites_solution_hydrogens geom
_atom_sites_solution_primary direct
_atom_sites_solution_secondary difmap
_audit_creation_method SHELXL-2014/7
_cell_angle_alpha 90
_cell_angle_beta 97.444(10)
_cell_angle_gamma 90
_cell_formula_units_Z 2
_cell_length_a 11.441(7)
_cell_length_b 3.781(2)
_cell_length_c 20.553(12)
_cell_measurement_reflns_used 667
_cell_measurement_temperature 120(2)
_cell_measurement_theta_max 24.85
_cell_measurement_theta_min 3.78
_cell_volume 881.6(9)
_computing_cell_refinement
;
APEX2 (Bruker, 2006)
;
_computing_data_collection
;
APEX2 (Bruker, 2006)
;
_computing_data_reduction
;
APEX2 (Bruker, 2006)
;
_computing_molecular_graphics
;
DIAMOND (Brandenburg, 2012)
;
_computing_publication_material
;
SHELXL2014/7 (Sheldrick, 2015) and local programs
;
_computing_structure_refinement
;
SHELXL2014 (Sheldrick, 2015)
;
_computing_structure_solution
;
SHELXTL (Sheldrick, 2008b)
;
_diffrn_ambient_temperature 120(2)
_diffrn_measured_fraction_theta_full 0.988
_diffrn_measured_fraction_theta_max 0.987
_diffrn_measurement_device_type 'Bruker APEXII CCD'
_diffrn_measurement_method 'thin-slice \w scans'
_diffrn_radiation_type synchrotron
_diffrn_radiation_wavelength 0.6727
_diffrn_reflns_av_R_equivalents 0.0424
_diffrn_reflns_limit_h_max 14
_diffrn_reflns_limit_h_min -14
_diffrn_reflns_limit_k_max 4
_diffrn_reflns_limit_k_min -4
_diffrn_reflns_limit_l_max 25
_diffrn_reflns_limit_l_min -25
_diffrn_reflns_number 8304
_diffrn_reflns_theta_full 23.805
_diffrn_reflns_theta_max 24.912
_diffrn_reflns_theta_min 3.785
_exptl_absorpt_coefficient_mu 0.102
_exptl_absorpt_correction_T_max 1.00
_exptl_absorpt_correction_T_min 0.90
_exptl_absorpt_correction_type multi-scan
_exptl_absorpt_process_details
;
(TWINABS; Sheldrick, 2008a)
;
_exptl_crystal_colour colourless
_exptl_crystal_density_diffrn 1.425
_exptl_crystal_density_method 'not measured'
_exptl_crystal_description plate
_exptl_crystal_F_000 396
_exptl_crystal_size_max 0.100
_exptl_crystal_size_mid 0.080
_exptl_crystal_size_min 0.010
_refine_diff_density_max 0.194
_refine_diff_density_min -0.190
_refine_ls_extinction_method none
_refine_ls_goodness_of_fit_ref 0.972
_refine_ls_hydrogen_treatment constr
_refine_ls_matrix_type full
_refine_ls_number_parameters 128
_refine_ls_number_reflns 3085
_refine_ls_number_restraints 0
_refine_ls_restrained_S_all 0.972
_refine_ls_R_factor_all 0.0619
_refine_ls_R_factor_gt 0.0488
_refine_ls_shift/su_max 0.000
_refine_ls_shift/su_mean 0.000
_refine_ls_structure_factor_coef Fsqd
_refine_ls_weighting_details 'w=1/[\s^2^(Fo^2^)+(0.0714P)^2^] where P=(Fo^2^+2Fc^2^)/3'
_refine_ls_weighting_scheme calc
_refine_ls_wR_factor_gt 0.1209
_refine_ls_wR_factor_ref 0.1245
_reflns_number_gt 2804
_reflns_number_total 3085
_reflns_threshold_expression I>2\s(I)
_cod_data_source_file lg3171sup1.cif
_cod_data_source_block 1
_cod_database_code 2019992
_shelx_space_group_comment
;
The symmetry employed for this shelxl refinement is uniquely defined
by the following loop, which should always be used as a source of
symmetry information in preference to the above space-group names.
They are only intended as comments.
;
_shelx_estimated_absorpt_t_min 0.990
_shelx_estimated_absorpt_t_max 0.999

loop_
_space_group_symop_operation_xyz
'x, y, z'
'-x+1/2, y+1/2, -z+1/2'
'-x, -y, -z'
'x-1/2, -y-1/2, z-1/2'

loop_
_atom_site_type_symbol
_atom_site_label
_atom_site_fract_x
_atom_site_fract_y
_atom_site_fract_z
_atom_site_U_iso_or_equiv
_atom_site_adp_type
_atom_site_calc_flag
_atom_site_occupancy
C C1 0.9926(2) 0.5701(7) 0.53409(11) 0.0227(6) Uani d 1
H H1A 1.0109 0.3807 0.5671 0.027 Uiso calc 1
H H1B 1.0479 0.7686 0.5456 0.027 Uiso calc 1
C C2 0.8147(2) 0.5585(6) 0.57802(11) 0.0216(5) Uani d 1
H H2 0.8516 0.3868 0.6076 0.026 Uiso calc 1
C C3 0.6941(2) 0.6670(6) 0.58311(11) 0.0216(5) Uani d 1
H H3 0.6570 0.8293 0.5517 0.026 Uiso calc 1
C C4 0.6331(2) 0.5488(6) 0.62995(11) 0.0207(6) Uani d 1
H H4 0.6704 0.3840 0.6608 0.025 Uiso calc 1
C C5 0.5119(2) 0.6585(6) 0.63654(11) 0.0205(6) Uani d 1
C C6 0.4326(2) 0.7507(6) 0.58151(11) 0.0230(6) Uani d 1
H H6 0.4586 0.7426 0.5395 0.028 Uiso calc 1
C C7 0.3179(2) 0.8534(7) 0.58595(12) 0.0249(6) Uani d 1
H H7 0.2672 0.9197 0.5476 0.030 Uiso calc 1
C C8 0.2772(2) 0.8591(7) 0.64661(11) 0.0248(6) Uani d 1
H H8 0.1985 0.9302 0.6499 0.030 Uiso calc 1
C C9 0.3508(2) 0.7616(7) 0.70205(12) 0.0241(6) Uani d 1
H H9 0.3229 0.7601 0.7436 0.029 Uiso calc 1
C C10 0.4660(2) 0.6657(6) 0.69655(11) 0.0209(6) Uani d 1
N N1 0.87125(19) 0.6910(6) 0.53446(9) 0.0219(5) Uani d 1
N N2 0.5416(2) 0.5838(6) 0.75785(10) 0.0263(5) Uani d 1
O O1 0.49714(18) 0.4252(6) 0.80087(8) 0.0371(5) Uani d 1
O O2 0.64449(17) 0.6823(6) 0.76401(8) 0.0362(5) Uani d 1

loop_
_atom_site_aniso_label
_atom_site_aniso_U_11
_atom_site_aniso_U_22
_atom_site_aniso_U_33
_atom_site_aniso_U_12
_atom_site_aniso_U_13
_atom_site_aniso_U_23
C1 0.0171(13) 0.0241(13) 0.0275(13) 0.0013(11) 0.0055(11) 0.0015(10)
C2 0.0213(13) 0.0208(13) 0.0223(12) 0.0015(11) 0.0017(11) -0.0025(10)
C3 0.0207(14) 0.0212(13) 0.0228(11) 0.0016(11) 0.0027(10) -0.0005(10)
C4 0.0186(14) 0.0210(13) 0.0218(12) 0.0007(11) 0.0006(10) -0.0017(10)
C5 0.0209(14) 0.0168(13) 0.0244(12) -0.0023(11) 0.0054(11) -0.0011(9)
C6 0.0232(14) 0.0232(14) 0.0233(12) -0.0018(11) 0.0053(12) -0.0005(10)
C7 0.0205(14) 0.0270(14) 0.0267(12) -0.0007(13) 0.0016(11) 0.0021(11)
C8 0.0156(13) 0.0262(15) 0.0332(13) 0.0016(11) 0.0054(11) -0.0003(11)
C9 0.0203(14) 0.0288(14) 0.0245(12) -0.0045(12) 0.0084(11) -0.0008(11)
C10 0.0203(14) 0.0206(14) 0.0213(11) -0.0027(11) 0.0010(11) -0.0006(10)
N1 0.0176(11) 0.0247(11) 0.0241(10) 0.0012(9) 0.0053(9) -0.0012(9)
N2 0.0209(12) 0.0350(13) 0.0238(11) 0.0026(10) 0.0061(10) -0.0022(9)
O1 0.0322(12) 0.0533(13) 0.0270(9) 0.0045(11) 0.0087(9) 0.0126(9)
O2 0.0169(10) 0.0620(14) 0.0295(9) -0.0023(10) 0.0018(8) -0.0076(9)

loop_
_atom_type_symbol
_atom_type_description
_atom_type_scat_dispersion_real
_atom_type_scat_dispersion_imag
_atom_type_scat_source
C C 0.0033 0.0016 'International Tables Vol C Tables 4.2.6.8 and 6.1.1.4'
H H 0.0000 0.0000 'International Tables Vol C Tables 4.2.6.8 and 6.1.1.4'
N N 0.0061 0.0033 'International Tables Vol C Tables 4.2.6.8 and 6.1.1.4'
O O 0.0106 0.0060 'International Tables Vol C Tables 4.2.6.8 and 6.1.1.4'

loop_
_geom_angle_atom_site_label_1
_geom_angle_atom_site_label_2
_geom_angle_atom_site_label_3
_geom_angle_site_symmetry_1
_geom_angle
_geom_angle_publ_flag
C1 C1 H1A 3_766 109.8 ?
C1 C1 H1B 3_766 109.8 ?
C1 C1 N1 3_766 109.3(2) y
H1A C1 H1B . 108.3 ?
H1A C1 N1 . 109.8 ?
H1B C1 N1 . 109.8 ?
H2 C2 C3 . 119.6 ?
H2 C2 N1 . 119.6 ?
C3 C2 N1 . 120.8(2) ?
C2 C3 H3 . 118.5 ?
C2 C3 C4 . 123.0(2) ?
H3 C3 C4 . 118.5 ?
C3 C4 H4 . 118.0 ?
C3 C4 C5 . 123.9(2) ?
H4 C4 C5 . 118.0 ?
C4 C5 C6 . 121.1(2) ?
C4 C5 C10 . 123.5(2) ?
C6 C5 C10 . 115.4(2) ?
C5 C6 H6 . 118.7 ?
C5 C6 C7 . 122.5(2) ?
H6 C6 C7 . 118.7 ?
C6 C7 H7 . 120.1 ?
C6 C7 C8 . 119.7(2) ?
H7 C7 C8 . 120.1 ?
C7 C8 H8 . 120.0 ?
C7 C8 C9 . 120.0(3) ?
H8 C8 C9 . 120.0 ?
C8 C9 H9 . 120.4 ?
C8 C9 C10 . 119.3(2) ?
H9 C9 C10 . 120.4 ?
C5 C10 C9 . 123.0(2) ?
C5 C10 N2 . 120.4(2) ?
C9 C10 N2 . 116.5(2) ?
C1 N1 C2 . 116.7(2) y
C10 N2 O1 . 117.8(2) ?
C10 N2 O2 . 118.5(2) ?
O1 N2 O2 . 123.7(2) ?

loop_
_geom_bond_atom_site_label_1
_geom_bond_atom_site_label_2
_geom_bond_site_symmetry_2
_geom_bond_distance
_geom_bond_publ_flag
C1 C1 3_766 1.528(5) y
C1 H1A . 0.990 ?
C1 H1B . 0.990 ?
C1 N1 . 1.463(3) y
C2 H2 . 0.950 ?
C2 C3 . 1.456(4) ?
C2 N1 . 1.273(3) y
C3 H3 . 0.950 ?
C3 C4 . 1.337(3) ?
C4 H4 . 0.950 ?
C4 C5 . 1.471(3) ?
C5 C6 . 1.399(3) ?
C5 C10 . 1.402(3) ?
C6 H6 . 0.950 ?
C6 C7 . 1.383(4) ?
C7 H7 . 0.950 ?
C7 C8 . 1.386(3) ?
C8 H8 . 0.950 ?
C8 C9 . 1.376(4) ?
C9 H9 . 0.950 ?
C9 C10 . 1.386(4) ?
C10 N2 . 1.466(3) ?
N2 O1 . 1.232(3) ?
N2 O2 . 1.225(3) ?

loop_
_geom_hbond_atom_site_label_D
_geom_hbond_atom_site_label_H
_geom_hbond_atom_site_label_A
_geom_hbond_site_symmetry_A
_geom_hbond_distance_DH
_geom_hbond_distance_HA
_geom_hbond_distance_DA
_geom_hbond_angle_DHA
_geom_hbond_publ_flag
C4 H4 O2 . 0.95 2.45 2.788(3) 101 y
C4 H4 O2 2_646 0.95 2.57 3.422(3) 149 y
C7 H7 N1 3_676 0.95 2.61 3.519(4) 160 y
C8 H8 O1 2_556 0.95 2.57 3.458(4) 155 y
C9 H9 O1 . 0.95 2.52 2.769(3) 95 y

loop_
_geom_torsion_atom_site_label_1
_geom_torsion_atom_site_label_2
_geom_torsion_atom_site_label_3
_geom_torsion_atom_site_label_4
_geom_torsion_site_symmetry_1
_geom_torsion_site_symmetry_2
_geom_torsion
_geom_torsion_publ_flag
N1 C2 C3 C4 . . -176.6(2) y
C2 C3 C4 C5 . . 179.1(2) y
C3 C4 C5 C6 . . 30.9(4) y
C3 C4 C5 C10 . . -151.6(2) ?
C4 C5 C6 C7 . . 179.7(2) ?
C10 C5 C6 C7 . . 2.0(4) ?
C5 C6 C7 C8 . . -1.5(4) ?
C6 C7 C8 C9 . . -0.2(4) ?
C7 C8 C9 C10 . . 1.4(4) ?
C8 C9 C10 C5 . . -0.8(4) ?
C8 C9 C10 N2 . . 176.7(2) ?
C4 C5 C10 C9 . . -178.4(2) ?
C4 C5 C10 N2 . . 4.1(4) ?
C6 C5 C10 C9 . . -0.9(4) ?
C6 C5 C10 N2 . . -178.3(2) ?
C3 C2 N1 C1 . . 178.9(2) y
C1 C1 N1 C2 3_766 . 125.2(3) y
C5 C10 N2 O1 . . -144.7(2) ?
C5 C10 N2 O2 . . 36.7(3) ?
C9 C10 N2 O1 . . 37.7(3) ?
C9 C10 N2 O2 . . -140.9(2) ?
N1 C1 C1 N1 3_766 3_766 180 y

_cod_database_fobs_code 2019992
